data_7158602
loop_
_publ_author_name
'Chernykh, Anton V.'
'Chernykh, Alla V.'
'Radchenko, Dmytro S.'
'Chheda, Pratik Rajesh'
'Rusanov, Eduard B.'
'Grygorenko, Oleksandr O.'
'Spies, M. Ashley'
'Volochnyuk, Dmitriy M.'
'Komarov, Igor V.'

_publ_section_title
;
 A stereochemical journey around spirocyclic glutamic acid analogs
;
_journal_name_full 'Organic &amp; Biomolecular Chemistry'
_journal_paper_doi 10.1039/D2OB00146B
_journal_year 2022
_chemical_absolute_configuration ad
_chemical_formula_moiety 'C16 H26 N2 O3 S'
_chemical_formula_sum 'C16 H26 N2 O3 S'
_chemical_formula_weight 326.45
_space_group_crystal_system hexagonal
_space_group_IT_number 170
_space_group_name_Hall 'P 65'
_space_group_name_H-M_alt 'P 65'
_atom_sites_solution_hydrogens mixed
_audit_creation_method SHELXL-2016/4
_audit_update_record
;
2021-09-08 deposited with the CCDC.	2022-03-03 downloaded from the CCDC.
;
_cell_angle_alpha 90
_cell_angle_beta 90
_cell_angle_gamma 120
_cell_formula_units_Z 6
_cell_length_a 11.311(3)
_cell_length_b 11.311(3)
_cell_length_c 25.025(16)
_cell_measurement_reflns_used 362
_cell_measurement_temperature 173(2)
_cell_measurement_theta_max 16.94
_cell_measurement_theta_min 2.64
_cell_volume 2773(2)
_computing_cell_refinement 'Bruker SMART'
_computing_data_collection 'Bruker SMART'
_computing_data_reduction 'Bruker SAINT'
_computing_molecular_graphics 'Bruker SHELXTL'
_computing_publication_material 'Bruker SHELXTL'
_computing_structure_refinement 'SHELXL-2016/4 (Sheldrick, 2016)'
_computing_structure_solution 'Bruker SHELXTL'
_diffrn_ambient_temperature 173(2)
_diffrn_measured_fraction_theta_full 1.000
_diffrn_measured_fraction_theta_max 1.000
_diffrn_measurement_device_type 'CCD area detector'
_diffrn_measurement_method 'omega scans'
_diffrn_radiation_monochromator graphite
_diffrn_radiation_source 'sealed tube'
_diffrn_radiation_type MoK\a
_diffrn_radiation_wavelength 0.71073
_diffrn_reflns_av_R_equivalents 0.0847
_diffrn_reflns_av_unetI/netI 0.0552
_diffrn_reflns_Laue_measured_fraction_full 1.000
_diffrn_reflns_Laue_measured_fraction_max 1.000
_diffrn_reflns_limit_h_max 14
_diffrn_reflns_limit_h_min -13
_diffrn_reflns_limit_k_max 14
_diffrn_reflns_limit_k_min -14
_diffrn_reflns_limit_l_max 31
_diffrn_reflns_limit_l_min -31
_diffrn_reflns_number 30833
_diffrn_reflns_point_group_measured_fraction_full 1.000
_diffrn_reflns_point_group_measured_fraction_max 1.000
_diffrn_reflns_theta_full 25.242
_diffrn_reflns_theta_max 26.403
_diffrn_reflns_theta_min 2.079
_exptl_absorpt_coefficient_mu 0.188
_exptl_absorpt_correction_T_max 0.97
_exptl_absorpt_correction_T_min 0.81
_exptl_absorpt_correction_type multi-scan
_exptl_absorpt_process_details SADABS
_exptl_crystal_colour colourless
_exptl_crystal_density_diffrn 1.173
_exptl_crystal_description block
_exptl_crystal_F_000 1056
_exptl_crystal_size_max 0.360
_exptl_crystal_size_mid 0.330
_exptl_crystal_size_min 0.140
_refine_diff_density_max 0.175
_refine_diff_density_min -0.228
_refine_diff_density_rms 0.037
_refine_ls_abs_structure_details
;
 Flack x determined using 1159 quotients [(I+)-(I-)]/[(I+)+(I-)]
 (Parsons, Flack and Wagner, Acta Cryst. B69 (2013) 249-259).
;
_refine_ls_abs_structure_Flack 0.05(5)
_refine_ls_extinction_method none
_refine_ls_goodness_of_fit_ref 1.013
_refine_ls_hydrogen_treatment mixed
_refine_ls_matrix_type full
_refine_ls_number_parameters 208
_refine_ls_number_reflns 3791
_refine_ls_number_restraints 1
_refine_ls_restrained_S_all 1.013
_refine_ls_R_factor_all 0.0697
_refine_ls_R_factor_gt 0.0401
_refine_ls_shift/su_max 0.002
_refine_ls_shift/su_mean 0.000
_refine_ls_structure_factor_coef Fsqd
_refine_ls_weighting_details 'w=1/[\s^2^(Fo^2^)+(0.0201P)^2^+0.7755P] where P=(Fo^2^+2Fc^2^)/3'
_refine_ls_weighting_scheme calc
_refine_ls_wR_factor_gt 0.0701
_refine_ls_wR_factor_ref 0.0807
_reflns_Friedel_coverage 0.953
_reflns_Friedel_fraction_full 1.000
_reflns_Friedel_fraction_max 1.000
_reflns_number_gt 2854
_reflns_number_total 3791
_reflns_threshold_expression 'I > 2\s(I)'
_cod_data_source_file d2ob00146b2.cif
_cod_data_source_block 1b11[52b]
_cod_database_code 7158602
_shelx_shelxl_version_number 2016/4
_shelx_space_group_comment
;
The symmetry employed for this shelxl refinement is uniquely defined
by the following loop, which should always be used as a source of
symmetry information in preference to the above space-group names.
They are only intended as comments.
;
_shelx_estimated_absorpt_t_min 0.935
_shelx_estimated_absorpt_t_max 0.974

loop_
_space_group_symop_operation_xyz
'x, y, z'
'-y, x-y, z+2/3'
'-x+y, -x, z+1/3'
'-x, -y, z+1/2'
'y, -x+y, z+1/6'
'x-y, x, z+5/6'

loop_
_atom_site_label
_atom_site_type_symbol
_atom_site_fract_x
_atom_site_fract_y
_atom_site_fract_z
_atom_site_U_iso_or_equiv
_atom_site_adp_type
_atom_site_occupancy
_atom_site_site_symmetry_order
_atom_site_calc_flag
_atom_site_refinement_flags_posn
_atom_site_refinement_flags_adp
_atom_site_refinement_flags_occupancy
_atom_site_disorder_assembly
_atom_site_disorder_group
S1 S 0.24407(9) 0.68741(10) 0.05749(4) 0.0365(2) Uani 1 1 d . . . . .
O1 O 0.6274(2) 0.9747(3) -0.03077(10) 0.0373(6) Uani 1 1 d . . . . .
O2 O 0.8481(2) 1.1391(3) -0.02938(10) 0.0385(7) Uani 1 1 d . . . . .
O3 O 0.2641(3) 0.5718(3) 0.04450(12) 0.0528(8) Uani 1 1 d . . . . .
N1 N 0.3777(3) 0.8364(3) 0.03829(13) 0.0334(8) Uani 1 1 d . . . . .
N2 N 0.6518(4) 0.7997(4) 0.07810(16) 0.0559(10) Uani 1 1 d . . . . .
C1 C 0.4889(4) 0.9014(4) 0.07633(14) 0.0322(8) Uani 1 1 d . . . . .
C2 C 0.4516(4) 0.9224(4) 0.13336(16) 0.0511(11) Uani 1 1 d . . . . .
H2A H 0.451787 0.857674 0.159928 0.061 Uiso 1 1 calc R U . . .
H2B H 0.366235 0.926413 0.135494 0.061 Uiso 1 1 calc R U . . .
C3 C 0.5825(4) 1.0637(4) 0.13376(16) 0.0508(12) Uani 1 1 d . . . . .
H3A H 0.662483 1.063613 0.149832 0.061 Uiso 1 1 calc R U . . .
H3B H 0.569870 1.137374 0.149004 0.061 Uiso 1 1 calc R U . . .
C4 C 0.5803(4) 1.0592(4) 0.07204(14) 0.0332(9) Uani 1 1 d . . . . .
C5 C 0.5257(4) 1.1428(4) 0.04409(18) 0.0452(11) Uani 1 1 d . . . . .
H5A H 0.482233 1.178648 0.068534 0.054 Uiso 1 1 calc R U . . .
H5B H 0.466544 1.096374 0.012928 0.054 Uiso 1 1 calc R U . . .
C6 C 0.6749(4) 1.2482(4) 0.02921(17) 0.0418(10) Uani 1 1 d . . . . .
H6A H 0.717974 1.327913 0.053493 0.050 Uiso 1 1 calc R U . . .
H6B H 0.687194 1.277516 -0.008631 0.050 Uiso 1 1 calc R U . . .
C7 C 0.7153(3) 1.1379(3) 0.04117(14) 0.0313(8) Uani 1 1 d . . . . .
H7 H 0.798454 1.171271 0.064051 0.038 Uiso 1 1 calc R U . . .
C8 C 0.7214(4) 1.0716(4) -0.00961(14) 0.0300(8) Uani 1 1 d . . . . .
C9 C 0.8732(4) 1.0963(4) -0.08142(16) 0.0399(9) Uani 1 1 d . . . . .
H9 H 0.786886 1.051773 -0.102735 0.048 Uiso 1 1 calc R U . . .
C10 C 0.9216(4) 0.9960(5) -0.07162(18) 0.0526(12) Uani 1 1 d . . . . .
H10A H 1.009633 1.041981 -0.053020 0.079 Uiso 1 1 calc R U . . .
H10B H 0.932155 0.960282 -0.105867 0.079 Uiso 1 1 calc R U . . .
H10C H 0.854563 0.920551 -0.049591 0.079 Uiso 1 1 calc R U . . .
C11 C 0.9771(5) 1.2252(4) -0.1087(2) 0.0660(14) Uani 1 1 d . . . . .
H11A H 0.940698 1.287258 -0.112452 0.099 Uiso 1 1 calc R U . . .
H11B H 0.997408 1.203025 -0.144190 0.099 Uiso 1 1 calc R U . . .
H11C H 1.060899 1.269243 -0.087365 0.099 Uiso 1 1 calc R U . . .
C12 C 0.5776(4) 0.8403(4) 0.07741(15) 0.0374(9) Uani 1 1 d . . . . .
C13 C 0.1183(4) 0.6825(4) 0.00977(15) 0.0363(9) Uani 1 1 d . . . . .
C14 C 0.0915(5) 0.7971(5) 0.0237(2) 0.0616(13) Uani 1 1 d . . . . .
H14A H 0.175146 0.885037 0.018566 0.092 Uiso 1 1 calc R U . . .
H14B H 0.062530 0.788291 0.061138 0.092 Uiso 1 1 calc R U . . .
H14C H 0.019324 0.792246 0.000557 0.092 Uiso 1 1 calc R U . . .
C15 C -0.0077(4) 0.5436(4) 0.01937(19) 0.0532(12) Uani 1 1 d . . . . .
H15A H -0.085396 0.538127 -0.000164 0.080 Uiso 1 1 calc R U . . .
H15B H -0.028549 0.531572 0.057668 0.080 Uiso 1 1 calc R U . . .
H15C H 0.009671 0.471623 0.006786 0.080 Uiso 1 1 calc R U . . .
C16 C 0.1679(4) 0.6911(5) -0.04728(16) 0.0540(12) Uani 1 1 d . . . . .
H16A H 0.094133 0.674162 -0.072158 0.081 Uiso 1 1 calc R U . . .
H16B H 0.195309 0.622314 -0.052724 0.081 Uiso 1 1 calc R U . . .
H16C H 0.246190 0.782188 -0.053773 0.081 Uiso 1 1 calc R U . . .
H1N H 0.401(3) 0.832(3) 0.0079(14) 0.019(10) Uiso 1 1 d . . . . .

loop_
_atom_site_aniso_label
_atom_site_aniso_U_11
_atom_site_aniso_U_22
_atom_site_aniso_U_33
_atom_site_aniso_U_23
_atom_site_aniso_U_13
_atom_site_aniso_U_12
S1 0.0304(5) 0.0345(5) 0.0389(5) 0.0043(4) 0.0036(4) 0.0119(5)
O1 0.0305(14) 0.0354(15) 0.0357(15) -0.0057(12) -0.0013(12) 0.0086(13)
O2 0.0264(15) 0.0382(15) 0.0437(17) -0.0040(12) 0.0023(12) 0.0108(12)
O3 0.0406(16) 0.0350(16) 0.081(2) 0.0001(15) -0.0016(15) 0.0176(14)
N1 0.0305(18) 0.0344(19) 0.0269(19) -0.0033(15) 0.0002(14) 0.0099(15)
N2 0.059(3) 0.043(2) 0.072(3) -0.0037(18) -0.020(2) 0.030(2)
C1 0.033(2) 0.030(2) 0.030(2) -0.0044(15) -0.0007(16) 0.0122(17)
C2 0.055(3) 0.046(3) 0.036(2) -0.0069(19) 0.009(2) 0.013(2)
C3 0.051(3) 0.047(3) 0.038(2) -0.016(2) 0.006(2) 0.012(2)
C4 0.033(2) 0.029(2) 0.034(2) -0.0052(16) -0.0001(16) 0.0119(17)
C5 0.036(2) 0.034(2) 0.069(3) 0.000(2) 0.002(2) 0.0195(19)
C6 0.039(2) 0.029(2) 0.055(3) -0.0052(19) -0.0011(19) 0.0153(19)
C7 0.0251(19) 0.028(2) 0.037(2) -0.0080(16) -0.0052(16) 0.0106(16)
C8 0.025(2) 0.029(2) 0.035(2) 0.0062(17) 0.0005(17) 0.0131(17)
C9 0.034(2) 0.040(2) 0.040(2) -0.0016(18) 0.0064(18) 0.0141(19)
C10 0.056(3) 0.059(3) 0.053(3) -0.009(2) -0.001(2) 0.036(3)
C11 0.067(3) 0.055(3) 0.071(3) 0.016(3) 0.031(3) 0.027(3)
C12 0.045(2) 0.029(2) 0.034(2) -0.0003(16) -0.0090(18) 0.015(2)
C13 0.025(2) 0.035(2) 0.044(2) 0.0041(18) 0.0053(17) 0.0107(18)
C14 0.051(3) 0.061(3) 0.085(4) -0.004(3) -0.005(3) 0.037(3)
C15 0.030(2) 0.053(3) 0.061(3) 0.008(2) -0.002(2) 0.008(2)
C16 0.034(2) 0.076(3) 0.038(3) 0.001(2) 0.0021(19) 0.017(2)

loop_
_atom_type_symbol
_atom_type_description
_atom_type_scat_dispersion_real
_atom_type_scat_dispersion_imag
_atom_type_scat_source
C C 0.0033 0.0016 'International Tables Vol C Tables 4.2.6.8 and 6.1.1.4'
H H 0.0000 0.0000 'International Tables Vol C Tables 4.2.6.8 and 6.1.1.4'
N N 0.0061 0.0033 'International Tables Vol C Tables 4.2.6.8 and 6.1.1.4'
O O 0.0106 0.0060 'International Tables Vol C Tables 4.2.6.8 and 6.1.1.4'
S S 0.1246 0.1234 'International Tables Vol C Tables 4.2.6.8 and 6.1.1.4'

loop_
_geom_angle_atom_site_label_1
_geom_angle_atom_site_label_2
_geom_angle_atom_site_label_3
_geom_angle
_geom_angle_site_symmetry_1
_geom_angle_site_symmetry_3
_geom_angle_publ_flag
O3 S1 N1 111.59(17) . . ?
O3 S1 C13 106.92(18) . . ?
N1 S1 C13 98.03(16) . . ?
C8 O2 C9 118.0(3) . . ?
C1 N1 S1 116.1(3) . . ?
N1 C1 C12 113.2(3) . . ?
N1 C1 C2 116.8(3) . . ?
C12 C1 C2 111.0(3) . . ?
N1 C1 C4 116.5(3) . . ?
C12 C1 C4 108.7(3) . . ?
C2 C1 C4 87.9(3) . . ?
C1 C2 C3 88.3(3) . . ?
C2 C3 C4 88.2(3) . . ?
C5 C4 C7 90.2(3) . . ?
C5 C4 C3 116.2(3) . . ?
C7 C4 C3 119.2(3) . . ?
C5 C4 C1 119.8(3) . . ?
C7 C4 C1 126.7(3) . . ?
C3 C4 C1 87.7(3) . . ?
C4 C5 C6 88.0(3) . . ?
C5 C6 C7 88.9(3) . . ?
C8 C7 C4 114.8(3) . . ?
C8 C7 C6 110.2(3) . . ?
C4 C7 C6 87.5(3) . . ?
O1 C8 O2 124.4(3) . . ?
O1 C8 C7 126.1(3) . . ?
O2 C8 C7 109.5(3) . . ?
O2 C9 C11 105.7(3) . . ?
O2 C9 C10 107.9(3) . . ?
C11 C9 C10 113.7(4) . . ?
N2 C12 C1 176.5(4) . . ?
C14 C13 C16 112.9(4) . . ?
C14 C13 C15 111.3(3) . . ?
C16 C13 C15 109.8(4) . . ?
C14 C13 S1 108.0(3) . . ?
C16 C13 S1 110.7(3) . . ?
C15 C13 S1 103.9(3) . . ?

loop_
_geom_bond_atom_site_label_1
_geom_bond_atom_site_label_2
_geom_bond_distance
_geom_bond_site_symmetry_2
_geom_bond_publ_flag
S1 O3 1.471(3) . ?
S1 N1 1.676(3) . ?
S1 C13 1.837(4) . ?
O1 C8 1.202(4) . ?
O2 C8 1.337(4) . ?
O2 C9 1.466(4) . ?
N1 C1 1.450(4) . ?
N2 C12 1.142(5) . ?
C1 C12 1.475(6) . ?
C1 C2 1.540(5) . ?
C1 C4 1.556(5) . ?
C2 C3 1.543(5) . ?
C3 C4 1.545(5) . ?
C4 C5 1.532(5) . ?
C4 C7 1.537(5) . ?
C5 C6 1.548(5) . ?
C6 C7 1.557(5) . ?
C7 C8 1.495(5) . ?
C9 C11 1.503(5) . ?
C9 C10 1.506(5) . ?
C13 C14 1.512(5) . ?
C13 C16 1.519(5) . ?
C13 C15 1.523(5) . ?
